data_7708417
loop_
_publ_author_name
'Ondrej, Barta'
'Cisarova, Ivana'
'\<St\<epni\<cka, Petr'

_publ_section_title
;
 The protonation state governs the coordination of phosphinoferrocene
 guanidines
;
_journal_name_full 'Dalton Transactions'
_journal_paper_doi 10.1039/D1DT02884G
_journal_year 2021
_chemical_formula_moiety 'C29 H35 Fe N3 P, F6 Sb, C H2 Cl2'
_chemical_formula_sum 'C30 H37 Cl2 F6 Fe N3 P Sb'
_chemical_formula_weight 833.09
_space_group_crystal_system triclinic
_space_group_IT_number 2
_space_group_name_Hall '-P 1'
_space_group_name_H-M_alt 'P -1'
_atom_sites_solution_hydrogens mixed
_atom_sites_solution_primary direct
_atom_sites_solution_secondary difmap
_audit_creation_method SHELXL-2014/7
_audit_update_record
;
2021-08-25 deposited with the CCDC.	2021-09-24 downloaded from the CCDC.
;
_cell_angle_alpha 95.262(2)
_cell_angle_beta 98.024(2)
_cell_angle_gamma 114.946(2)
_cell_formula_units_Z 2
_cell_length_a 9.5123(5)
_cell_length_b 9.6515(6)
_cell_length_c 20.8133(11)
_cell_measurement_reflns_used 9693
_cell_measurement_temperature 150(2)
_cell_measurement_theta_max 27.51
_cell_measurement_theta_min 2.52
_cell_volume 1691.29(17)
_computing_cell_refinement 'SAINT V8.37A (Bruker AXS Inc., 2015)'
_computing_data_collection 'Bruker Instrument Service vV6.2.4'
_computing_data_reduction 'SAINT V8.37A (Bruker AXS Inc., 2015)'
_computing_molecular_graphics 'PLATON (Spek, 2016)'
_computing_publication_material 'PLATON (Spek, 2016)'
_computing_structure_refinement 'SHELXL-2014/7 (Sheldrick, 2014)'
_computing_structure_solution 'XT, VERSION 2014/5'
_diffrn_ambient_temperature 150(2)
_diffrn_measured_fraction_theta_full 0.996
_diffrn_measured_fraction_theta_max 0.996
_diffrn_measurement_device_type 'Bruker D8 VENTURE Kappa Duo PHOTON 100 CMOS'
_diffrn_measurement_method '\f and \w scans'
_diffrn_radiation_monochromator 'Quazar Mo multilayer optic'
_diffrn_radiation_source 'I\mS micro-focus sealed tube'
_diffrn_radiation_type MoK\a
_diffrn_radiation_wavelength 0.71073
_diffrn_reflns_av_R_equivalents 0.0207
_diffrn_reflns_av_unetI/netI 0.0137
_diffrn_reflns_Laue_measured_fraction_full 0.996
_diffrn_reflns_Laue_measured_fraction_max 0.996
_diffrn_reflns_limit_h_max 12
_diffrn_reflns_limit_h_min -12
_diffrn_reflns_limit_k_max 12
_diffrn_reflns_limit_k_min -12
_diffrn_reflns_limit_l_max 27
_diffrn_reflns_limit_l_min -27
_diffrn_reflns_number 48922
_diffrn_reflns_point_group_measured_fraction_full 0.996
_diffrn_reflns_point_group_measured_fraction_max 0.996
_diffrn_reflns_theta_full 25.242
_diffrn_reflns_theta_max 27.525
_diffrn_reflns_theta_min 2.361
_exptl_absorpt_coefficient_mu 1.491
_exptl_absorpt_correction_T_max 0.80
_exptl_absorpt_correction_T_min 0.64
_exptl_absorpt_correction_type numerical
_exptl_absorpt_process_details 'SADABS-2016/2 - Bruker AXS'
_exptl_crystal_colour orange
_exptl_crystal_density_diffrn 1.636
_exptl_crystal_description prism
_exptl_crystal_F_000 836
_exptl_crystal_size_max 0.21
_exptl_crystal_size_mid 0.16
_exptl_crystal_size_min 0.16
_refine_diff_density_max 1.850
_refine_diff_density_min -1.384
_refine_diff_density_rms 0.105
_refine_ls_extinction_method none
_refine_ls_goodness_of_fit_ref 1.049
_refine_ls_hydrogen_treatment constr
_refine_ls_matrix_type full
_refine_ls_number_parameters 426
_refine_ls_number_reflns 7771
_refine_ls_number_restraints 28
_refine_ls_restrained_S_all 1.058
_refine_ls_R_factor_all 0.0403
_refine_ls_R_factor_gt 0.0379
_refine_ls_shift/su_max 0.001
_refine_ls_shift/su_mean 0.000
_refine_ls_structure_factor_coef Fsqd
_refine_ls_weighting_details 'w=1/[\s^2^(Fo^2^)+(0.0480P)^2^+4.2033P] where P=(Fo^2^+2Fc^2^)/3'
_refine_ls_weighting_scheme calc
_refine_ls_wR_factor_gt 0.0961
_refine_ls_wR_factor_ref 0.0983
_reflns_Friedel_coverage 0.000
_reflns_number_gt 7285
_reflns_number_total 7771
_reflns_threshold_expression 'I > 2\s(I)'
_cod_data_source_file d1dt02884g2.cif
_cod_data_source_block mo_ob220a
_cod_database_code 7708417
_shelx_shelxl_version_number 2014/7
_shelx_space_group_comment
;
The symmetry employed for this shelxl refinement is uniquely defined
by the following loop, which should always be used as a source of
symmetry information in preference to the above space-group names.
They are only intended as comments.
;
_shelx_estimated_absorpt_t_min 0.745
_shelx_estimated_absorpt_t_max 0.796

loop_
_space_group_symop_operation_xyz
'x, y, z'
'-x, -y, -z'

loop_
_atom_site_label
_atom_site_type_symbol
_atom_site_fract_x
_atom_site_fract_y
_atom_site_fract_z
_atom_site_U_iso_or_equiv
_atom_site_adp_type
_atom_site_occupancy
_atom_site_site_symmetry_order
_atom_site_calc_flag
_atom_site_refinement_flags_posn
_atom_site_refinement_flags_adp
_atom_site_refinement_flags_occupancy
_atom_site_disorder_assembly
_atom_site_disorder_group
P P 0.41737(7) 0.45406(7) 0.83035(3) 0.01583(13) Uani 1 1 d . . . . .
Fe Fe 0.03726(4) 0.36703(4) 0.84045(2) 0.01516(9) Uani 1 1 d . . . . .
N1 N 0.1072(3) 0.3056(3) 0.70330(11) 0.0237(5) Uani 1 1 d . . . . .
H1N H 0.2112 0.3533 0.7208 0.028 Uiso 1 1 d R U . . .
N2 N 0.1805(3) 0.3301(3) 0.60209(11) 0.0258(5) Uani 1 1 d . . . . .
H2N H 0.1548 0.3105 0.5574 0.031 Uiso 1 1 d R U . . .
N3 N -0.0837(3) 0.2111(4) 0.60856(12) 0.0395(7) Uani 1 1 d . . . . .
H3N H -0.1479 0.1721 0.6315 0.047 Uiso 1 1 d R U . . .
C1 C 0.2772(3) 0.4745(3) 0.87664(12) 0.0171(5) Uani 1 1 d . . . . .
C2 C 0.1972(3) 0.3792(3) 0.92103(12) 0.0199(5) Uani 1 1 d . . . . .
H2 H 0.2145 0.2957 0.9350 0.024 Uiso 1 1 calc R U . . .
C3 C 0.0871(4) 0.4302(4) 0.94087(13) 0.0260(6) Uani 1 1 d . . . . .
H3 H 0.0182 0.3866 0.9701 0.031 Uiso 1 1 calc R U . . .
C4 C 0.0986(4) 0.5581(3) 0.90914(15) 0.0277(6) Uani 1 1 d . . . . .
H4 H 0.0393 0.6154 0.9139 0.033 Uiso 1 1 calc R U . . .
C5 C 0.2144(3) 0.5855(3) 0.86899(14) 0.0233(5) Uani 1 1 d . . . . .
H5 H 0.2447 0.6632 0.8420 0.028 Uiso 1 1 calc R U . . .
C6 C -0.0077(3) 0.2764(3) 0.74357(12) 0.0197(5) Uani 1 1 d . . . . .
C7 C -0.0585(3) 0.1534(3) 0.78071(13) 0.0216(5) Uani 1 1 d . . . . .
H7 H -0.0224 0.0755 0.7828 0.026 Uiso 1 1 calc R U . . .
C8 C -0.1734(3) 0.1688(3) 0.81414(14) 0.0263(6) Uani 1 1 d . . . . .
H8 H -0.2269 0.1032 0.8430 0.032 Uiso 1 1 calc R U . . .
C9 C -0.1943(3) 0.2987(4) 0.79704(14) 0.0282(6) Uani 1 1 d . . . . .
H9 H -0.2649 0.3343 0.8122 0.034 Uiso 1 1 calc R U . . .
C10 C -0.0918(3) 0.3669(4) 0.75334(14) 0.0254(6) Uani 1 1 d . . . . .
H10 H -0.0813 0.4556 0.7343 0.031 Uiso 1 1 calc R U . . .
C11 C 0.6020(3) 0.6257(3) 0.86667(13) 0.0184(5) Uani 1 1 d . . . . .
C12 C 0.7260(3) 0.6632(3) 0.83258(15) 0.0260(6) Uani 1 1 d . . . . .
H12 H 0.7136 0.5981 0.7930 0.031 Uiso 1 1 calc R U . . .
C13 C 0.8678(4) 0.7954(4) 0.85616(18) 0.0338(7) Uani 1 1 d . . . . .
H13 H 0.9529 0.8187 0.8334 0.041 Uiso 1 1 calc R U . . .
C14 C 0.8848(4) 0.8928(4) 0.91282(18) 0.0364(8) Uani 1 1 d . . . . .
H14 H 0.9807 0.9842 0.9284 0.044 Uiso 1 1 calc R U . . .
C15 C 0.7622(4) 0.8573(4) 0.94675(16) 0.0320(7) Uani 1 1 d . . . . .
H15 H 0.7744 0.9243 0.9857 0.038 Uiso 1 1 calc R U . . .
C16 C 0.6211(3) 0.7237(3) 0.92416(14) 0.0239(5) Uani 1 1 d . . . . .
H16 H 0.5377 0.6992 0.9479 0.029 Uiso 1 1 calc R U . . .
C17 C 0.4455(3) 0.2978(3) 0.86516(12) 0.0172(5) Uani 1 1 d . . . . .
C18 C 0.5626(3) 0.3215(3) 0.91896(13) 0.0220(5) Uani 1 1 d . . . . .
H18 H 0.6340 0.4239 0.9401 0.026 Uiso 1 1 calc R U . . .
C19 C 0.5756(4) 0.1957(4) 0.94197(14) 0.0274(6) Uani 1 1 d . . . . .
H19 H 0.6571 0.2127 0.9781 0.033 Uiso 1 1 calc R U . . .
C20 C 0.4700(4) 0.0455(4) 0.91239(16) 0.0315(6) Uani 1 1 d . . . . .
H20 H 0.4785 -0.0402 0.9284 0.038 Uiso 1 1 calc R U . . .
C21 C 0.3524(4) 0.0214(4) 0.85944(18) 0.0358(7) Uani 1 1 d . . . . .
H21 H 0.2782 -0.0812 0.8397 0.043 Uiso 1 1 calc R U . . .
C22 C 0.3420(4) 0.1466(3) 0.83492(16) 0.0288(6) Uani 1 1 d . . . . .
H22 H 0.2639 0.1290 0.7973 0.035 Uiso 1 1 calc R U . . .
C23 C 0.0679(3) 0.2816(3) 0.63716(13) 0.0238(5) Uani 1 1 d . . . . .
C24 C 0.3515(3) 0.4155(4) 0.62929(14) 0.0284(6) Uani 1 1 d . . . . .
H24 H 0.3677 0.4890 0.6698 0.034 Uiso 1 1 calc R U . . .
C25 C 0.4276(5) 0.5089(7) 0.5783(2) 0.0730(18) Uani 1 1 d . . . . .
H25A H 0.4141 0.4383 0.5385 0.110 Uiso 1 1 calc R U . . .
H25B H 0.5406 0.5727 0.5960 0.110 Uiso 1 1 calc R U . . .
H25C H 0.3772 0.5761 0.5674 0.110 Uiso 1 1 calc R U . . .
C26 C 0.4223(4) 0.3063(5) 0.6477(2) 0.0452(9) Uani 1 1 d . . . . .
H26A H 0.3664 0.2450 0.6790 0.068 Uiso 1 1 calc R U . . .
H26B H 0.5345 0.3667 0.6678 0.068 Uiso 1 1 calc R U . . .
H26C H 0.4116 0.2366 0.6080 0.068 Uiso 1 1 calc R U . . .
C27 C -0.1493(4) 0.1891(4) 0.53807(14) 0.0430(9) Uani 1 1 d D . . . .
H27A H -0.0627 0.2552 0.5164 0.052 Uiso 0.592(10) 1 d R U P A 1
H27B H -0.0657 0.1785 0.5168 0.052 Uiso 0.408(10) 1 d R U P A 2
C28A C -0.2141(12) 0.0220(6) 0.5065(4) 0.056(2) Uani 0.592(10) 1 d D U P A 1
H28A H -0.1299 -0.0116 0.5124 0.084 Uiso 0.592(10) 1 calc R U P A 1
H28B H -0.2543 0.0111 0.4594 0.084 Uiso 0.592(10) 1 calc R U P A 1
H28C H -0.3003 -0.0422 0.5272 0.084 Uiso 0.592(10) 1 calc R U P A 1
C29A C -0.2781(8) 0.2454(9) 0.5299(3) 0.053(2) Uani 0.592(10) 1 d D U P A 1
H29A H -0.3681 0.1773 0.5478 0.079 Uiso 0.592(10) 1 calc R U P A 1
H29B H -0.3131 0.2432 0.4831 0.079 Uiso 0.592(10) 1 calc R U P A 1
H29C H -0.2357 0.3516 0.5537 0.079 Uiso 0.592(10) 1 calc R U P A 1
C28B C -0.2918(10) 0.0306(8) 0.5196(5) 0.050(3) Uani 0.408(10) 1 d D U P A 2
H28D H -0.2654 -0.0462 0.5390 0.076 Uiso 0.408(10) 1 calc R U P A 2
H28E H -0.3204 0.0008 0.4716 0.076 Uiso 0.408(10) 1 calc R U P A 2
H28F H -0.3813 0.0353 0.5364 0.076 Uiso 0.408(10) 1 calc R U P A 2
C29B C -0.1495(15) 0.3331(9) 0.5155(5) 0.060(3) Uani 0.408(10) 1 d D U P A 2
H29D H -0.2351 0.3510 0.5300 0.090 Uiso 0.408(10) 1 calc R U P A 2
H29E H -0.1656 0.3198 0.4674 0.090 Uiso 0.408(10) 1 calc R U P A 2
H29F H -0.0479 0.4223 0.5346 0.090 Uiso 0.408(10) 1 calc R U P A 2
Sb Sb 0.03919(2) 0.23145(2) 0.35678(2) 0.02593(7) Uani 1 1 d . . . . .
F1 F -0.0628(3) 0.1771(5) 0.26873(12) 0.0923(13) Uani 1 1 d . . . . .
F2 F -0.1132(4) 0.0506(5) 0.3719(2) 0.1245(19) Uani 1 1 d . . . . .
F3 F -0.0873(4) 0.3249(5) 0.3732(2) 0.1170(18) Uani 1 1 d . . . . .
F4 F 0.1905(4) 0.4115(4) 0.3399(2) 0.1197(19) Uani 1 1 d . . . . .
F5 F 0.1665(4) 0.1357(5) 0.34074(18) 0.1034(14) Uani 1 1 d . . . . .
F6 F 0.1377(3) 0.2841(4) 0.44546(11) 0.0627(8) Uani 1 1 d . . . . .
C1S C 0.5478(6) 0.0596(6) 0.2874(3) 0.0597(12) Uani 1 1 d . . . . .
H1S1 H 0.5064 -0.0389 0.2565 0.072 Uiso 0.750(3) 1 d R U P B .
H1S2 H 0.6636 0.0965 0.3020 0.072 Uiso 0.750(3) 1 d R U P . .
H1S3 H 0.5558 -0.0096 0.2514 0.072 Uiso 0.250(3) 1 d R U P . .
H1S4 H 0.6565 0.1184 0.3137 0.072 Uiso 0.250(3) 1 d R U P . .
Cl1S Cl 0.51260(16) 0.19907(12) 0.24706(6) 0.0573(3) Uani 1 1 d . . . . .
Cl2S Cl 0.45677(17) 0.0293(2) 0.35533(7) 0.0540(4) Uani 0.750(3) 1 d . . P B 1
Cl3S Cl 0.4682(5) -0.0397(6) 0.3273(2) 0.0540(4) Uani 0.250(3) 1 d . . P B 2

loop_
_atom_site_aniso_label
_atom_site_aniso_U_11
_atom_site_aniso_U_22
_atom_site_aniso_U_33
_atom_site_aniso_U_23
_atom_site_aniso_U_13
_atom_site_aniso_U_12
P 0.0167(3) 0.0171(3) 0.0126(3) 0.0012(2) 0.0019(2) 0.0070(2)
Fe 0.01650(17) 0.01866(17) 0.01228(16) 0.00283(13) 0.00437(13) 0.00908(14)
N1 0.0145(10) 0.0402(14) 0.0109(10) 0.0009(9) 0.0027(8) 0.0074(9)
N2 0.0190(11) 0.0377(13) 0.0127(10) 0.0013(9) 0.0039(8) 0.0056(10)
N3 0.0169(12) 0.068(2) 0.0131(11) 0.0044(12) 0.0016(9) -0.0002(12)
C1 0.0190(11) 0.0158(11) 0.0146(11) 0.0005(9) 0.0012(9) 0.0069(9)
C2 0.0228(12) 0.0247(12) 0.0126(11) 0.0030(9) 0.0027(9) 0.0110(10)
C3 0.0279(14) 0.0374(15) 0.0139(12) -0.0009(11) 0.0068(10) 0.0158(12)
C4 0.0315(15) 0.0285(14) 0.0259(14) -0.0069(11) 0.0036(12) 0.0188(12)
C5 0.0252(13) 0.0172(12) 0.0272(14) 0.0003(10) 0.0032(11) 0.0103(10)
C6 0.0157(11) 0.0288(13) 0.0115(11) 0.0020(9) 0.0022(9) 0.0075(10)
C7 0.0204(12) 0.0207(12) 0.0182(12) -0.0009(10) 0.0021(10) 0.0052(10)
C8 0.0193(12) 0.0307(14) 0.0208(13) 0.0032(11) 0.0063(10) 0.0030(11)
C9 0.0175(12) 0.0450(17) 0.0235(14) 0.0029(12) 0.0041(10) 0.0158(12)
C10 0.0217(13) 0.0361(15) 0.0207(13) 0.0076(11) 0.0010(10) 0.0152(12)
C11 0.0180(11) 0.0184(11) 0.0181(12) 0.0059(9) 0.0013(9) 0.0074(9)
C12 0.0245(13) 0.0282(14) 0.0276(14) 0.0100(11) 0.0079(11) 0.0120(11)
C13 0.0206(14) 0.0352(16) 0.0438(18) 0.0191(14) 0.0085(13) 0.0075(12)
C14 0.0230(14) 0.0259(15) 0.0447(19) 0.0106(13) -0.0087(13) -0.0001(12)
C15 0.0332(16) 0.0232(14) 0.0280(15) -0.0013(11) -0.0082(12) 0.0068(12)
C16 0.0231(13) 0.0238(13) 0.0199(13) 0.0021(10) -0.0003(10) 0.0075(11)
C17 0.0184(11) 0.0192(11) 0.0165(11) 0.0016(9) 0.0054(9) 0.0105(10)
C18 0.0251(13) 0.0224(12) 0.0167(12) 0.0017(10) 0.0023(10) 0.0097(11)
C19 0.0328(15) 0.0327(15) 0.0210(13) 0.0078(11) 0.0028(11) 0.0184(13)
C20 0.0408(17) 0.0269(14) 0.0358(16) 0.0095(12) 0.0090(13) 0.0219(13)
C21 0.0373(17) 0.0191(13) 0.0473(19) -0.0010(13) -0.0027(14) 0.0137(13)
C22 0.0265(14) 0.0199(13) 0.0357(16) -0.0029(11) -0.0056(12) 0.0114(11)
C23 0.0194(12) 0.0319(14) 0.0142(12) 0.0005(10) 0.0029(10) 0.0065(11)
C24 0.0174(13) 0.0382(16) 0.0193(13) 0.0032(11) 0.0039(10) 0.0025(11)
C25 0.0285(19) 0.113(4) 0.042(2) 0.037(3) 0.0066(16) -0.007(2)
C26 0.0312(17) 0.059(2) 0.044(2) -0.0058(17) 0.0049(15) 0.0218(17)
C27 0.0253(15) 0.068(2) 0.0112(13) 0.0002(14) -0.0015(11) 0.0004(15)
C28A 0.077(5) 0.060(4) 0.034(3) -0.005(3) -0.001(3) 0.038(3)
C29A 0.069(4) 0.057(4) 0.033(3) 0.009(3) -0.006(3) 0.032(3)
C28B 0.036(4) 0.065(5) 0.034(4) -0.005(4) -0.002(3) 0.013(4)
C29B 0.064(5) 0.076(6) 0.045(5) 0.001(4) 0.006(4) 0.038(4)
Sb 0.02181(10) 0.02843(11) 0.01861(10) -0.00002(7) 0.00150(7) 0.00419(8)
F1 0.0460(15) 0.183(4) 0.0227(11) -0.0019(16) -0.0045(10) 0.034(2)
F2 0.058(2) 0.091(3) 0.160(4) 0.073(3) -0.011(2) -0.0288(18)
F3 0.085(2) 0.152(4) 0.119(3) -0.070(3) -0.045(2) 0.095(3)
F4 0.0456(16) 0.100(3) 0.157(4) 0.096(3) -0.0289(19) -0.0216(16)
F5 0.093(2) 0.144(3) 0.087(2) -0.049(2) -0.0113(19) 0.088(3)
F6 0.0502(14) 0.112(2) 0.0221(10) -0.0017(12) -0.0030(9) 0.0383(15)
C1S 0.047(2) 0.073(3) 0.068(3) 0.032(2) 0.014(2) 0.030(2)
Cl1S 0.0798(8) 0.0447(5) 0.0508(6) 0.0214(4) 0.0108(5) 0.0286(5)
Cl2S 0.0476(6) 0.0734(10) 0.0354(7) 0.0214(6) 0.0109(5) 0.0181(6)
Cl3S 0.0476(6) 0.0734(10) 0.0354(7) 0.0214(6) 0.0109(5) 0.0181(6)

loop_
_atom_type_symbol
_atom_type_description
_atom_type_scat_dispersion_real
_atom_type_scat_dispersion_imag
_atom_type_scat_source
C C 0.0033 0.0016 'International Tables Vol C Tables 4.2.6.8 and 6.1.1.4'
H H 0.0000 0.0000 'International Tables Vol C Tables 4.2.6.8 and 6.1.1.4'
Cl Cl 0.1484 0.1585 'International Tables Vol C Tables 4.2.6.8 and 6.1.1.4'
F F 0.0171 0.0103 'International Tables Vol C Tables 4.2.6.8 and 6.1.1.4'
Fe Fe 0.3463 0.8444 'International Tables Vol C Tables 4.2.6.8 and 6.1.1.4'
N N 0.0061 0.0033 'International Tables Vol C Tables 4.2.6.8 and 6.1.1.4'
P P 0.1023 0.0942 'International Tables Vol C Tables 4.2.6.8 and 6.1.1.4'
Sb Sb -0.5866 1.5461 'International Tables Vol C Tables 4.2.6.8 and 6.1.1.4'

loop_
_geom_angle_atom_site_label_1
_geom_angle_atom_site_label_2
_geom_angle_atom_site_label_3
_geom_angle
_geom_angle_site_symmetry_1
_geom_angle_site_symmetry_3
_geom_angle_publ_flag
C1 P C11 103.18(12) . . ?
C1 P C17 100.55(11) . . ?
C11 P C17 103.13(12) . . ?
C5 Fe C6 116.02(11) . . ?
C5 Fe C4 41.00(12) . . ?
C6 Fe C4 147.34(12) . . ?
C5 Fe C10 106.48(12) . . ?
C6 Fe C10 41.09(11) . . ?
C4 Fe C10 113.43(12) . . ?
C5 Fe C3 68.89(12) . . ?
C6 Fe C3 171.56(12) . . ?
C4 Fe C3 40.73(13) . . ?
C10 Fe C3 146.06(12) . . ?
C5 Fe C9 128.66(12) . . ?
C6 Fe C9 68.32(11) . . ?
C4 Fe C9 106.17(12) . . ?
C10 Fe C9 40.68(12) . . ?
C3 Fe C9 114.67(12) . . ?
C5 Fe C1 41.21(10) . . ?
C6 Fe C1 110.04(10) . . ?
C4 Fe C1 68.89(11) . . ?
C10 Fe C1 130.91(11) . . ?
C3 Fe C1 68.64(11) . . ?
C9 Fe C1 168.83(12) . . ?
C5 Fe C2 68.72(11) . . ?
C6 Fe C2 133.23(11) . . ?
C4 Fe C2 68.34(11) . . ?
C10 Fe C2 171.03(11) . . ?
C3 Fe C2 40.52(11) . . ?
C9 Fe C2 148.20(12) . . ?
C1 Fe C2 40.62(10) . . ?
C5 Fe C8 167.58(12) . . ?
C6 Fe C8 68.19(11) . . ?
C4 Fe C8 129.33(12) . . ?
C10 Fe C8 68.45(12) . . ?
C3 Fe C8 108.56(12) . . ?
C9 Fe C8 40.32(13) . . ?
C1 Fe C8 150.36(11) . . ?
C2 Fe C8 117.80(12) . . ?
C5 Fe C7 149.79(11) . . ?
C6 Fe C7 40.70(11) . . ?
C4 Fe C7 169.07(12) . . ?
C10 Fe C7 68.85(12) . . ?
C3 Fe C7 131.91(12) . . ?
C9 Fe C7 68.13(12) . . ?
C1 Fe C7 118.38(10) . . ?
C2 Fe C7 111.19(11) . . ?
C8 Fe C7 40.46(11) . . ?
C23 N1 C6 122.1(2) . . ?
C23 N1 H1N 116.2 . . ?
C6 N1 H1N 121.2 . . ?
C23 N2 C24 125.5(2) . . ?
C23 N2 H2N 120.0 . . ?
C24 N2 H2N 114.5 . . ?
C23 N3 C27 126.5(3) . . ?
C23 N3 H3N 117.8 . . ?
C27 N3 H3N 115.6 . . ?
C2 C1 C5 107.2(2) . . ?
C2 C1 P 128.34(19) . . ?
C5 C1 P 124.1(2) . . ?
C2 C1 Fe 69.77(15) . . ?
C5 C1 Fe 68.47(15) . . ?
P C1 Fe 122.25(13) . . ?
C3 C2 C1 108.6(2) . . ?
C3 C2 Fe 69.45(15) . . ?
C1 C2 Fe 69.60(14) . . ?
C3 C2 H2 125.7 . . ?
C1 C2 H2 125.7 . . ?
Fe C2 H2 126.8 . . ?
C2 C3 C4 107.9(2) . . ?
C2 C3 Fe 70.03(15) . . ?
C4 C3 Fe 69.18(16) . . ?
C2 C3 H3 126.0 . . ?
C4 C3 H3 126.0 . . ?
Fe C3 H3 126.3 . . ?
C3 C4 C5 108.3(2) . . ?
C3 C4 Fe 70.09(16) . . ?
C5 C4 Fe 69.22(15) . . ?
C3 C4 H4 125.9 . . ?
C5 C4 H4 125.9 . . ?
Fe C4 H4 126.4 . . ?
C4 C5 C1 107.9(2) . . ?
C4 C5 Fe 69.78(16) . . ?
C1 C5 Fe 70.32(15) . . ?
C4 C5 H5 126.0 . . ?
C1 C5 H5 126.0 . . ?
Fe C5 H5 125.5 . . ?
N1 C6 C7 126.1(3) . . ?
N1 C6 C10 125.2(3) . . ?
C7 C6 C10 108.8(2) . . ?
N1 C6 Fe 125.40(18) . . ?
C7 C6 Fe 70.79(15) . . ?
C10 C6 Fe 69.80(15) . . ?
C6 C7 C8 107.2(2) . . ?
C6 C7 Fe 68.52(15) . . ?
C8 C7 Fe 69.64(16) . . ?
C6 C7 H7 126.4 . . ?
C8 C7 H7 126.4 . . ?
Fe C7 H7 127.0 . . ?
C9 C8 C7 108.4(2) . . ?
C9 C8 Fe 69.55(17) . . ?
C7 C8 Fe 69.90(15) . . ?
C9 C8 H8 125.8 . . ?
C7 C8 H8 125.8 . . ?
Fe C8 H8 126.3 . . ?
C8 C9 C10 108.6(3) . . ?
C8 C9 Fe 70.13(16) . . ?
C10 C9 Fe 69.29(16) . . ?
C8 C9 H9 125.7 . . ?
C10 C9 H9 125.7 . . ?
Fe C9 H9 126.5 . . ?
C9 C10 C6 107.0(3) . . ?
C9 C10 Fe 70.03(16) . . ?
C6 C10 Fe 69.12(15) . . ?
C9 C10 H10 126.5 . . ?
C6 C10 H10 126.5 . . ?
Fe C10 H10 125.9 . . ?
C16 C11 C12 119.1(3) . . ?
C16 C11 P 123.4(2) . . ?
C12 C11 P 117.4(2) . . ?
C13 C12 C11 120.5(3) . . ?
C13 C12 H12 119.8 . . ?
C11 C12 H12 119.8 . . ?
C14 C13 C12 119.9(3) . . ?
C14 C13 H13 120.0 . . ?
C12 C13 H13 120.0 . . ?
C15 C14 C13 120.1(3) . . ?
C15 C14 H14 119.9 . . ?
C13 C14 H14 119.9 . . ?
C14 C15 C16 120.3(3) . . ?
C14 C15 H15 119.9 . . ?
C16 C15 H15 119.9 . . ?
C15 C16 C11 120.1(3) . . ?
C15 C16 H16 120.0 . . ?
C11 C16 H16 120.0 . . ?
C18 C17 C22 119.0(2) . . ?
C18 C17 P 124.2(2) . . ?
C22 C17 P 116.8(2) . . ?
C19 C18 C17 120.3(3) . . ?
C19 C18 H18 119.9 . . ?
C17 C18 H18 119.9 . . ?
C20 C19 C18 120.4(3) . . ?
C20 C19 H19 119.8 . . ?
C18 C19 H19 119.8 . . ?
C21 C20 C19 119.6(3) . . ?
C21 C20 H20 120.2 . . ?
C19 C20 H20 120.2 . . ?
C20 C21 C22 120.3(3) . . ?
C20 C21 H21 119.8 . . ?
C22 C21 H21 119.8 . . ?
C21 C22 C17 120.5(3) . . ?
C21 C22 H22 119.8 . . ?
C17 C22 H22 119.8 . . ?
N3 C23 N2 121.4(3) . . ?
N3 C23 N1 118.9(2) . . ?
N2 C23 N1 119.8(2) . . ?
N2 C24 C25 107.3(3) . . ?
N2 C24 C26 111.4(3) . . ?
C25 C24 C26 112.3(4) . . ?
N2 C24 H24 108.6 . . ?
C25 C24 H24 108.6 . . ?
C26 C24 H24 108.6 . . ?
C24 C25 H25A 109.5 . . ?
C24 C25 H25B 109.5 . . ?
H25A C25 H25B 109.5 . . ?
C24 C25 H25C 109.5 . . ?
H25A C25 H25C 109.5 . . ?
H25B C25 H25C 109.5 . . ?
C24 C26 H26A 109.5 . . ?
C24 C26 H26B 109.5 . . ?
H26A C26 H26B 109.5 . . ?
C24 C26 H26C 109.5 . . ?
H26A C26 H26C 109.5 . . ?
H26B C26 H26C 109.5 . . ?
N3 C27 C28A 111.1(4) . . ?
N3 C27 C29B 113.9(5) . . ?
N3 C27 C28B 107.8(5) . . ?
C29B C27 C28B 123.2(7) . . ?
N3 C27 C29A 109.1(3) . . ?
C28A C27 C29A 110.8(5) . . ?
N3 C27 H27A 108.2 . . ?
C28A C27 H27A 109.6 . . ?
C29A C27 H27A 107.9 . . ?
N3 C27 H27B 102.7 . . ?
C29B C27 H27B 101.4 . . ?
C28B C27 H27B 105.3 . . ?
C27 C28A H28A 109.5 . . ?
C27 C28A H28B 109.5 . . ?
H28A C28A H28B 109.5 . . ?
C27 C28A H28C 109.5 . . ?
H28A C28A H28C 109.5 . . ?
H28B C28A H28C 109.5 . . ?
C27 C29A H29A 109.5 . . ?
C27 C29A H29B 109.5 . . ?
H29A C29A H29B 109.5 . . ?
C27 C29A H29C 109.5 . . ?
H29A C29A H29C 109.5 . . ?
H29B C29A H29C 109.5 . . ?
C27 C28B H28D 109.5 . . ?
C27 C28B H28E 109.5 . . ?
H28D C28B H28E 109.5 . . ?
C27 C28B H28F 109.5 . . ?
H28D C28B H28F 109.5 . . ?
H28E C28B H28F 109.5 . . ?
C27 C29B H29D 109.5 . . ?
C27 C29B H29E 109.5 . . ?
H29D C29B H29E 109.5 . . ?
C27 C29B H29F 109.5 . . ?
H29D C29B H29F 109.5 . . ?
H29E C29B H29F 109.5 . . ?
F2 Sb F3 88.4(2) . . ?
F2 Sb F4 178.9(2) . . ?
F3 Sb F4 91.7(2) . . ?
F2 Sb F5 91.1(2) . . ?
F3 Sb F5 179.5(2) . . ?
F4 Sb F5 88.7(2) . . ?
F2 Sb F1 88.22(19) . . ?
F3 Sb F1 88.69(17) . . ?
F4 Sb F1 90.65(18) . . ?
F5 Sb F1 91.56(16) . . ?
F2 Sb F6 90.88(17) . . ?
F3 Sb F6 90.70(15) . . ?
F4 Sb F6 90.25(16) . . ?
F5 Sb F6 89.04(14) . . ?
F1 Sb F6 178.93(12) . . ?
Cl3S C1S Cl1S 133.1(4) . . ?
Cl2S C1S Cl1S 110.4(3) . . ?
Cl3S C1S H1S1 81.3 . . ?
Cl2S C1S H1S1 109.7 . . ?
Cl1S C1S H1S1 109.6 . . ?
Cl3S C1S H1S2 109.7 . . ?
Cl2S C1S H1S2 109.6 . . ?
Cl1S C1S H1S2 109.5 . . ?
H1S1 C1S H1S2 108.0 . . ?
Cl3S C1S H1S3 103.8 . . ?
Cl2S C1S H1S3 134.2 . . ?
Cl1S C1S H1S3 103.8 . . ?
H1S1 C1S H1S3 27.4 . . ?
H1S2 C1S H1S3 85.8 . . ?
Cl3S C1S H1S4 104.1 . . ?
Cl2S C1S H1S4 95.0 . . ?
Cl1S C1S H1S4 104.1 . . ?
H1S1 C1S H1S4 126.8 . . ?
H1S2 C1S H1S4 19.7 . . ?
H1S3 C1S H1S4 105.4 . . ?
C1S Cl3S H1S1 38.6 . . ?

loop_
_geom_bond_atom_site_label_1
_geom_bond_atom_site_label_2
_geom_bond_distance
_geom_bond_site_symmetry_2
_geom_bond_publ_flag
P C1 1.814(3) . ?
P C11 1.829(3) . ?
P C17 1.832(3) . ?
Fe C5 2.032(3) . ?
Fe C6 2.033(3) . ?
Fe C4 2.040(3) . ?
Fe C10 2.042(3) . ?
Fe C3 2.052(3) . ?
Fe C9 2.052(3) . ?
Fe C1 2.057(3) . ?
Fe C2 2.060(3) . ?
Fe C8 2.060(3) . ?
Fe C7 2.063(3) . ?
N1 C23 1.347(3) . ?
N1 C6 1.420(3) . ?
N1 H1N 0.8986 . ?
N2 C23 1.326(4) . ?
N2 C24 1.473(4) . ?
N2 H2N 0.9082 . ?
N3 C23 1.325(4) . ?
N3 C27 1.471(4) . ?
N3 H3N 0.8135 . ?
C1 C2 1.429(4) . ?
C1 C5 1.440(4) . ?
C2 C3 1.424(4) . ?
C2 H2 0.9500 . ?
C3 C4 1.424(4) . ?
C3 H3 0.9500 . ?
C4 C5 1.426(4) . ?
C4 H4 0.9500 . ?
C5 H5 0.9500 . ?
C6 C7 1.425(4) . ?
C6 C10 1.430(4) . ?
C7 C8 1.426(4) . ?
C7 H7 0.9500 . ?
C8 C9 1.417(5) . ?
C8 H8 0.9500 . ?
C9 C10 1.423(4) . ?
C9 H9 0.9500 . ?
C10 H10 0.9500 . ?
C11 C16 1.395(4) . ?
C11 C12 1.395(4) . ?
C12 C13 1.391(4) . ?
C12 H12 0.9500 . ?
C13 C14 1.384(5) . ?
C13 H13 0.9500 . ?
C14 C15 1.383(5) . ?
C14 H14 0.9500 . ?
C15 C16 1.392(4) . ?
C15 H15 0.9500 . ?
C16 H16 0.9500 . ?
C17 C18 1.392(4) . ?
C17 C22 1.394(4) . ?
C18 C19 1.391(4) . ?
C18 H18 0.9500 . ?
C19 C20 1.387(5) . ?
C19 H19 0.9500 . ?
C20 C21 1.382(5) . ?
C20 H20 0.9500 . ?
C21 C22 1.389(4) . ?
C21 H21 0.9500 . ?
C22 H22 0.9500 . ?
C24 C25 1.518(5) . ?
C24 C26 1.521(5) . ?
C24 H24 1.0000 . ?
C25 H25A 0.9800 . ?
C25 H25B 0.9800 . ?
C25 H25C 0.9800 . ?
C26 H26A 0.9800 . ?
C26 H26B 0.9800 . ?
C26 H26C 0.9800 . ?
C27 C28A 1.506(3) . ?
C27 C29B 1.508(3) . ?
C27 C28B 1.524(3) . ?
C27 C29A 1.531(3) . ?
C27 H27A 1.0005 . ?
C27 H27B 1.0000 . ?
C28A H28A 0.9800 . ?
C28A H28B 0.9800 . ?
C28A H28C 0.9800 . ?
C29A H29A 0.9800 . ?
C29A H29B 0.9800 . ?
C29A H29C 0.9800 . ?
C28B H28D 0.9800 . ?
C28B H28E 0.9800 . ?
C28B H28F 0.9800 . ?
C29B H29D 0.9800 . ?
C29B H29E 0.9800 . ?
C29B H29F 0.9800 . ?
Sb F2 1.827(3) . ?
Sb F3 1.831(3) . ?
Sb F4 1.833(3) . ?
Sb F5 1.852(3) . ?
Sb F1 1.863(2) . ?
Sb F6 1.867(2) . ?
C1S Cl3S 1.374(6) . ?
C1S Cl2S 1.743(5) . ?
C1S Cl1S 1.771(5) . ?
C1S H1S1 0.9876 . ?
C1S H1S2 0.9943 . ?
C1S H1S3 0.9900 . ?
C1S H1S4 0.9900 . ?
Cl3S H1S1 1.5660 . ?
